data_7034344
loop_
_publ_author_name
'Wright, Luka A.'
'Hope, Eric G.'
'Solan, Gregory A.'
'Cross, Warren B.'
'Singh, Kuldip'

_publ_section_title
;
 Organo-palladium(ii) complexes bearing unsymmetrical N,N,N-pincer
 ligands: synthesis, structures and oxidatively induced coupling
 reactions.
;
_journal_issue 16
_journal_name_full 'Dalton transactions (Cambridge, England : 2003)'
_journal_page_first 7230
_journal_page_last 7241
_journal_paper_doi 10.1039/c5dt00216h
_journal_volume 44
_journal_year 2015
_chemical_formula_moiety 'C28 H27 N3 Pd'
_chemical_formula_sum 'C28 H27 N3 Pd'
_chemical_formula_weight 511.93
_chemical_name_systematic
; 
 ? 
;
_space_group_IT_number 14
_symmetry_cell_setting monoclinic
_symmetry_space_group_name_Hall '-P 2ybc'
_symmetry_space_group_name_H-M 'P 1 21/c 1'
_atom_sites_solution_hydrogens geom
_atom_sites_solution_primary direct
_atom_sites_solution_secondary difmap
_audit_creation_method SHELXL-97
_audit_update_record
;
2015-01-12 deposited with the CCDC.
2015-02-24 downloaded from the CCDC.
;
_cell_angle_alpha 90.00
_cell_angle_beta 105.925(14)
_cell_angle_gamma 90.00
_cell_formula_units_Z 4
_cell_length_a 17.244(11)
_cell_length_b 11.142(8)
_cell_length_c 12.238(8)
_cell_measurement_reflns_used 743
_cell_measurement_temperature 150(2)
_cell_measurement_theta_max 28.551
_cell_measurement_theta_min 2.514
_cell_volume 2261(3)
_computing_cell_refinement 'Bruker SMART'
_computing_data_collection 'Bruker SMART'
_computing_data_reduction 'Bruker SHELXTL'
_computing_molecular_graphics 'Bruker SHELXTL'
_computing_publication_material 'Bruker SHELXTL'
_computing_structure_refinement 'SHELXL-97 (Sheldrick, 1997)'
_computing_structure_solution 'SHELXS-97 (Sheldrick, 1990)'
_diffrn_ambient_temperature 150(2)
_diffrn_measured_fraction_theta_full 1.000
_diffrn_measured_fraction_theta_max 1.000
_diffrn_measurement_device_type 'Bruker Apex 2000 CCD area detector'
_diffrn_measurement_method 'phi and omega scans'
_diffrn_radiation_monochromator graphite
_diffrn_radiation_source 'fine-focus sealed tube'
_diffrn_radiation_type MoK\a
_diffrn_radiation_wavelength 0.71073
_diffrn_reflns_av_R_equivalents 0.2311
_diffrn_reflns_av_sigmaI/netI 0.2269
_diffrn_reflns_limit_h_max 21
_diffrn_reflns_limit_h_min -20
_diffrn_reflns_limit_k_max 13
_diffrn_reflns_limit_k_min -13
_diffrn_reflns_limit_l_max 15
_diffrn_reflns_limit_l_min -14
_diffrn_reflns_number 17292
_diffrn_reflns_theta_full 26.00
_diffrn_reflns_theta_max 26.00
_diffrn_reflns_theta_min 2.20
_exptl_absorpt_coefficient_mu 0.842
_exptl_absorpt_correction_T_max 0.862
_exptl_absorpt_correction_T_min 0.413
_exptl_absorpt_correction_type empirical
_exptl_absorpt_process_details
;
absorption correction based on 2521 reflections(SADABS);Rint 0.1195 before
correction and 0.0605 after.
;
_exptl_crystal_colour 'dark red'
_exptl_crystal_density_diffrn 1.504
_exptl_crystal_density_method 'not measured'
_exptl_crystal_description plate
_exptl_crystal_F_000 1048
_exptl_crystal_size_max 0.26
_exptl_crystal_size_mid 0.12
_exptl_crystal_size_min 0.05
_refine_diff_density_max 1.321
_refine_diff_density_min -1.074
_refine_diff_density_rms 0.138
_refine_ls_extinction_method none
_refine_ls_goodness_of_fit_ref 0.867
_refine_ls_hydrogen_treatment constr
_refine_ls_matrix_type full
_refine_ls_number_parameters 292
_refine_ls_number_reflns 4444
_refine_ls_number_restraints 0
_refine_ls_restrained_S_all 0.867
_refine_ls_R_factor_all 0.1615
_refine_ls_R_factor_gt 0.0732
_refine_ls_shift/su_max 0.000
_refine_ls_shift/su_mean 0.000
_refine_ls_structure_factor_coef Fsqd
_refine_ls_weighting_details 'calc w=1/[\s^2^(Fo^2^)+(0.0306P)^2^+0.0000P] where P=(Fo^2^+2Fc^2^)/3'
_refine_ls_weighting_scheme calc
_refine_ls_wR_factor_gt 0.1210
_refine_ls_wR_factor_ref 0.1450
_reflns_number_gt 2190
_reflns_number_total 4444
_reflns_threshold_expression >2sigma(I)
_cod_data_source_file c5dt00216h2.cif
_cod_data_source_block 11054
_cod_depositor_comments
;
The following automatic conversions were performed:

'_symmetry_cell_setting' value 'Monoclinic' changed to 'monoclinic'
according to
/usr/data/users/saulius/crontab/automatic-downloads/rss-feeds/RSC/lib/dictionaries/cif_core.dic
dictionary named 'cif_core.dic' version 2.4.2 from 2011-04-26.

Automatic conversion script
Id: cif_fix_values 3105 2015-03-04 15:46:00Z robertas 

 Adding full bibliography for 7034340--7034347.cif.
;
_cod_original_sg_symbol_H-M P2(1)/c
_cod_database_code 7034344

loop_
_symmetry_equiv_pos_as_xyz
'x, y, z'
'-x, y+1/2, -z+1/2'
'-x, -y, -z'
'x, -y-1/2, z-1/2'

loop_
_atom_site_label
_atom_site_type_symbol
_atom_site_fract_x
_atom_site_fract_y
_atom_site_fract_z
_atom_site_U_iso_or_equiv
_atom_site_adp_type
_atom_site_occupancy
_atom_site_symmetry_multiplicity
_atom_site_calc_flag
_atom_site_refinement_flags
Pd1 Pd 0.13239(4) 0.47249(6) 0.21394(5) 0.0290(2) Uani 1 1 d .
N1 N 0.2079(4) 0.3929(5) 0.1308(5) 0.0251(16) Uani 1 1 d .
N2 N 0.0478(4) 0.3756(5) 0.0942(5) 0.0257(16) Uani 1 1 d .
N3 N 0.0500(3) 0.5372(6) 0.2775(5) 0.0315(16) Uani 1 1 d .
H3A H 0.0663 0.5928 0.3299 0.038 Uiso 1 1 calc R
C1 C 0.2918(5) 0.4127(7) 0.1592(7) 0.031(2) Uani 1 1 d .
C2 C 0.3379(5) 0.3736(8) 0.2644(7) 0.038(2) Uani 1 1 d .
H2 H 0.3138 0.3287 0.3124 0.045 Uiso 1 1 calc R
C3 C 0.4186(6) 0.3999(8) 0.2989(7) 0.042(2) Uani 1 1 d .
H3 H 0.4500 0.3708 0.3704 0.051 Uiso 1 1 calc R
C4 C 0.4563(5) 0.4686(8) 0.2321(8) 0.040(2) Uani 1 1 d .
C5 C 0.4080(5) 0.5034(7) 0.1252(7) 0.043(3) Uani 1 1 d .
H5 H 0.4320 0.5457 0.0754 0.052 Uiso 1 1 calc R
C6 C 0.3280(5) 0.4784(8) 0.0907(7) 0.035(2) Uani 1 1 d .
H6 H 0.2965 0.5062 0.0188 0.043 Uiso 1 1 calc R
C7 C 0.1683(5) 0.3346(7) 0.0405(6) 0.032(2) Uani 1 1 d .
C8 C 0.2117(5) 0.2713(7) -0.0339(7) 0.038(2) Uani 1 1 d .
H8A H 0.2694 0.2672 0.0053 0.058 Uiso 1 1 calc R
H8B H 0.2039 0.3155 -0.1053 0.058 Uiso 1 1 calc R
H8C H 0.1902 0.1898 -0.0501 0.058 Uiso 1 1 calc R
C9 C 0.0817(5) 0.3197(7) 0.0185(6) 0.027(2) Uani 1 1 d .
C10 C 0.0346(6) 0.2575(7) -0.0731(7) 0.034(2) Uani 1 1 d .
H10 H 0.0585 0.2217 -0.1264 0.041 Uiso 1 1 calc R
C11 C -0.0472(5) 0.2473(7) -0.0874(6) 0.034(2) Uani 1 1 d .
H11 H -0.0803 0.2021 -0.1483 0.040 Uiso 1 1 calc R
C12 C -0.0784(5) 0.3037(7) -0.0118(7) 0.033(2) Uani 1 1 d .
H12 H -0.1350 0.3001 -0.0222 0.040 Uiso 1 1 calc R
C13 C -0.0306(5) 0.3681(6) 0.0826(7) 0.0246(19) Uani 1 1 d .
C14 C -0.0693(5) 0.4281(6) 0.1631(6) 0.0226(19) Uani 1 1 d .
C15 C -0.0276(5) 0.5094(7) 0.2531(6) 0.028(2) Uani 1 1 d .
C16 C -0.0771(5) 0.5649(7) 0.3156(6) 0.036(2) Uani 1 1 d .
H16 H -0.0526 0.6222 0.3720 0.043 Uiso 1 1 calc R
C17 C -0.1554(5) 0.5413(8) 0.2998(6) 0.035(2) Uani 1 1 d .
H17 H -0.1850 0.5824 0.3432 0.042 Uiso 1 1 calc R
C18 C -0.1932(5) 0.4563(8) 0.2196(7) 0.036(2) Uani 1 1 d .
H18 H -0.2481 0.4360 0.2108 0.043 Uiso 1 1 calc R
C19 C -0.1516(5) 0.4031(7) 0.1546(6) 0.030(2) Uani 1 1 d .
H19 H -0.1787 0.3457 0.1000 0.036 Uiso 1 1 calc R
C20 C 0.5431(6) 0.5045(9) 0.2794(8) 0.059(3) Uani 1 1 d .
H20 H 0.5730 0.4329 0.3190 0.071 Uiso 1 1 calc R
C21 C 0.5847(6) 0.5449(10) 0.1897(9) 0.078(4) Uani 1 1 d .
H21A H 0.5813 0.4805 0.1340 0.118 Uiso 1 1 calc R
H21B H 0.6414 0.5630 0.2267 0.118 Uiso 1 1 calc R
H21C H 0.5578 0.6168 0.1511 0.118 Uiso 1 1 calc R
C22 C 0.5522(6) 0.6034(11) 0.3663(9) 0.098(5) Uani 1 1 d .
H22A H 0.5283 0.6775 0.3285 0.147 Uiso 1 1 calc R
H22B H 0.6096 0.6166 0.4035 0.147 Uiso 1 1 calc R
H22C H 0.5247 0.5804 0.4233 0.147 Uiso 1 1 calc R
C23 C 0.2142(5) 0.5709(7) 0.3282(7) 0.027(2) Uani 1 1 d .
C24 C 0.2169(5) 0.5706(7) 0.4405(7) 0.038(2) Uani 1 1 d .
H24 H 0.1786 0.5249 0.4657 0.045 Uiso 1 1 calc R
C25 C 0.2762(6) 0.6374(8) 0.5199(8) 0.050(3) Uani 1 1 d .
H25 H 0.2778 0.6343 0.5981 0.060 Uiso 1 1 calc R
C26 C 0.3309(6) 0.7061(9) 0.4872(9) 0.051(3) Uani 1 1 d .
H26 H 0.3701 0.7515 0.5412 0.061 Uiso 1 1 calc R
C27 C 0.3283(5) 0.7082(8) 0.3760(10) 0.052(3) Uani 1 1 d .
H27 H 0.3663 0.7552 0.3514 0.063 Uiso 1 1 calc R
C28 C 0.2700(5) 0.6416(7) 0.2963(8) 0.043(3) Uani 1 1 d .
H28 H 0.2690 0.6454 0.2184 0.052 Uiso 1 1 calc R

loop_
_atom_site_aniso_label
_atom_site_aniso_U_11
_atom_site_aniso_U_22
_atom_site_aniso_U_33
_atom_site_aniso_U_23
_atom_site_aniso_U_13
_atom_site_aniso_U_12
Pd1 0.0404(4) 0.0258(4) 0.0228(3) -0.0019(4) 0.0120(3) -0.0025(4)
N1 0.032(4) 0.025(4) 0.019(4) 0.005(3) 0.008(3) 0.008(3)
N2 0.038(5) 0.026(4) 0.013(4) 0.001(3) 0.008(3) 0.000(3)
N3 0.026(4) 0.035(4) 0.031(4) -0.004(4) 0.003(3) 0.001(4)
C1 0.045(6) 0.020(5) 0.030(5) -0.003(4) 0.014(4) 0.011(4)
C2 0.055(7) 0.038(6) 0.026(5) 0.005(4) 0.020(5) 0.005(5)
C3 0.055(7) 0.044(7) 0.025(5) 0.004(4) 0.007(5) 0.004(5)
C4 0.040(6) 0.027(5) 0.058(6) -0.006(5) 0.021(5) 0.004(5)
C5 0.045(6) 0.049(7) 0.041(6) 0.014(5) 0.020(5) 0.011(5)
C6 0.042(6) 0.041(6) 0.026(4) 0.002(4) 0.015(4) 0.000(5)
C7 0.051(6) 0.034(6) 0.015(5) 0.003(4) 0.018(4) -0.001(4)
C8 0.043(6) 0.032(6) 0.049(6) -0.004(4) 0.027(5) -0.004(4)
C9 0.043(6) 0.018(5) 0.020(5) -0.001(4) 0.009(4) 0.002(4)
C10 0.057(7) 0.023(5) 0.023(5) 0.003(4) 0.014(5) -0.007(5)
C11 0.055(7) 0.033(6) 0.013(5) -0.003(4) 0.009(4) -0.009(5)
C12 0.046(6) 0.021(5) 0.030(5) 0.001(4) 0.006(4) -0.002(4)
C13 0.035(5) 0.014(5) 0.028(5) 0.004(4) 0.014(4) 0.007(4)
C14 0.037(5) 0.011(4) 0.021(4) 0.006(3) 0.010(4) 0.005(4)
C15 0.041(5) 0.024(5) 0.017(4) -0.002(4) 0.005(4) 0.003(4)
C16 0.046(6) 0.033(6) 0.025(5) -0.005(4) 0.005(4) 0.000(4)
C17 0.034(5) 0.044(6) 0.027(5) -0.006(4) 0.009(4) 0.003(5)
C18 0.028(5) 0.044(6) 0.040(5) -0.002(5) 0.015(4) 0.006(5)
C19 0.030(5) 0.034(6) 0.023(5) -0.004(4) 0.002(4) -0.001(4)
C20 0.053(7) 0.060(9) 0.061(7) 0.020(6) 0.007(5) 0.002(5)
C21 0.053(7) 0.077(9) 0.116(10) -0.018(8) 0.042(7) -0.001(6)
C22 0.075(9) 0.159(13) 0.061(8) -0.030(9) 0.020(7) -0.051(8)
C23 0.033(5) 0.023(5) 0.031(5) -0.002(4) 0.017(4) -0.001(4)
C24 0.030(5) 0.029(5) 0.048(6) -0.001(5) 0.000(4) 0.000(4)
C25 0.062(7) 0.049(7) 0.032(6) -0.012(5) 0.002(5) 0.008(6)
C26 0.049(7) 0.048(7) 0.052(7) -0.020(6) 0.008(6) -0.009(5)
C27 0.036(6) 0.023(6) 0.099(10) -0.001(6) 0.020(6) -0.002(5)
C28 0.047(6) 0.030(6) 0.055(7) -0.017(5) 0.018(5) 0.011(5)

loop_
_atom_type_symbol
_atom_type_description
_atom_type_scat_dispersion_real
_atom_type_scat_dispersion_imag
_atom_type_scat_source
C C 0.0033 0.0016 'International Tables Vol C Tables 4.2.6.8 and 6.1.1.4'
H H 0.0000 0.0000 'International Tables Vol C Tables 4.2.6.8 and 6.1.1.4'
N N 0.0061 0.0033 'International Tables Vol C Tables 4.2.6.8 and 6.1.1.4'
Pd Pd -0.9988 1.0072 'International Tables Vol C Tables 4.2.6.8 and 6.1.1.4'

loop_
_geom_angle_atom_site_label_1
_geom_angle_atom_site_label_2
_geom_angle_atom_site_label_3
_geom_angle
N3 Pd1 C23 88.2(3)
N3 Pd1 N1 172.5(3)
C23 Pd1 N1 99.2(3)
N3 Pd1 N2 91.5(3)
C23 Pd1 N2 178.5(3)
N1 Pd1 N2 81.0(3)
C7 N1 C1 123.5(7)
C7 N1 Pd1 112.3(5)
C1 N1 Pd1 123.8(5)
C13 N2 C9 120.7(7)
C13 N2 Pd1 127.6(5)
C9 N2 Pd1 111.6(5)
C15 N3 Pd1 129.0(5)
C15 N3 H3A 115.5
Pd1 N3 H3A 115.5
C6 C1 C2 119.3(8)
C6 C1 N1 122.5(7)
C2 C1 N1 118.0(8)
C3 C2 C1 119.7(8)
C3 C2 H2 120.2
C1 C2 H2 120.2
C2 C3 C4 122.0(8)
C2 C3 H3 119.0
C4 C3 H3 119.0
C5 C4 C3 116.4(8)
C5 C4 C20 124.0(9)
C3 C4 C20 119.5(8)
C6 C5 C4 121.8(8)
C6 C5 H5 119.1
C4 C5 H5 119.1
C5 C6 C1 120.6(8)
C5 C6 H6 119.7
C1 C6 H6 119.7
N1 C7 C9 119.2(7)
N1 C7 C8 121.0(8)
C9 C7 C8 119.5(7)
C7 C8 H8A 109.5
C7 C8 H8B 109.5
H8A C8 H8B 109.5
C7 C8 H8C 109.5
H8A C8 H8C 109.5
H8B C8 H8C 109.5
N2 C9 C10 120.9(8)
N2 C9 C7 115.4(7)
C10 C9 C7 123.7(8)
C9 C10 C11 119.9(8)
C9 C10 H10 120.0
C11 C10 H10 120.0
C12 C11 C10 117.6(8)
C12 C11 H11 121.2
C10 C11 H11 121.2
C11 C12 C13 122.9(8)
C11 C12 H12 118.5
C13 C12 H12 118.5
N2 C13 C12 117.9(7)
N2 C13 C14 122.1(7)
C12 C13 C14 120.0(7)
C19 C14 C15 116.9(7)
C19 C14 C13 118.9(7)
C15 C14 C13 124.2(7)
N3 C15 C16 119.4(7)
N3 C15 C14 125.1(7)
C16 C15 C14 115.5(7)
C17 C16 C15 124.3(8)
C17 C16 H16 117.9
C15 C16 H16 117.9
C16 C17 C18 119.8(8)
C16 C17 H17 120.1
C18 C17 H17 120.1
C19 C18 C17 119.6(8)
C19 C18 H18 120.2
C17 C18 H18 120.2
C18 C19 C14 123.6(8)
C18 C19 H19 118.2
C14 C19 H19 118.2
C4 C20 C22 111.4(8)
C4 C20 C21 114.5(8)
C22 C20 C21 108.1(8)
C4 C20 H20 107.5
C22 C20 H20 107.5
C21 C20 H20 107.5
C20 C21 H21A 109.5
C20 C21 H21B 109.5
H21A C21 H21B 109.5
C20 C21 H21C 109.5
H21A C21 H21C 109.5
H21B C21 H21C 109.5
C20 C22 H22A 109.5
C20 C22 H22B 109.5
H22A C22 H22B 109.5
C20 C22 H22C 109.5
H22A C22 H22C 109.5
H22B C22 H22C 109.5
C24 C23 C28 116.9(8)
C24 C23 Pd1 121.5(6)
C28 C23 Pd1 121.6(6)
C23 C24 C25 120.7(9)
C23 C24 H24 119.6
C25 C24 H24 119.6
C26 C25 C24 121.6(9)
C26 C25 H25 119.2
C24 C25 H25 119.2
C27 C26 C25 118.3(9)
C27 C26 H26 120.9
C25 C26 H26 120.9
C26 C27 C28 120.7(10)
C26 C27 H27 119.7
C28 C27 H27 119.7
C23 C28 C27 121.8(9)
C23 C28 H28 119.1
C27 C28 H28 119.1

loop_
_geom_bond_atom_site_label_1
_geom_bond_atom_site_label_2
_geom_bond_distance
Pd1 N3 1.937(6)
Pd1 C23 2.016(8)
Pd1 N1 2.060(6)
Pd1 N2 2.066(6)
N1 C7 1.302(9)
N1 C1 1.409(9)
N2 C13 1.324(9)
N2 C9 1.372(9)
N3 C15 1.326(9)
N3 H3A 0.8800
C1 C6 1.383(10)
C1 C2 1.386(10)
C2 C3 1.370(11)
C2 H2 0.9500
C3 C4 1.402(11)
C3 H3 0.9500
C4 C5 1.399(11)
C4 C20 1.505(11)
C5 C6 1.357(10)
C5 H5 0.9500
C6 H6 0.9500
C7 C9 1.452(10)
C7 C8 1.504(10)
C8 H8A 0.9800
C8 H8B 0.9800
C8 H8C 0.9800
C9 C10 1.377(10)
C10 C11 1.378(11)
C10 H10 0.9500
C11 C12 1.347(10)
C11 H11 0.9500
C12 C13 1.416(10)
C12 H12 0.9500
C13 C14 1.491(10)
C14 C19 1.422(10)
C14 C15 1.455(10)
C15 C16 1.433(10)
C16 C17 1.336(10)
C16 H16 0.9500
C17 C18 1.390(10)
C17 H17 0.9500
C18 C19 1.347(10)
C18 H18 0.9500
C19 H19 0.9500
C20 C22 1.509(13)
C20 C21 1.534(12)
C20 H20 1.0000
C21 H21A 0.9800
C21 H21B 0.9800
C21 H21C 0.9800
C22 H22A 0.9800
C22 H22B 0.9800
C22 H22C 0.9800
C23 C24 1.362(11)
C23 C28 1.381(10)
C24 C25 1.414(11)
C24 H24 0.9500
C25 C26 1.358(12)
C25 H25 0.9500
C26 C27 1.349(13)
C26 H26 0.9500
C27 C28 1.405(11)
C27 H27 0.9500
C28 H28 0.9500

loop_
_geom_torsion_atom_site_label_1
_geom_torsion_atom_site_label_2
_geom_torsion_atom_site_label_3
_geom_torsion_atom_site_label_4
_geom_torsion
C23 Pd1 N1 C7 -171.5(5)
N2 Pd1 N1 C7 7.0(5)
C23 Pd1 N1 C1 0.4(6)
N2 Pd1 N1 C1 178.9(6)
N3 Pd1 N2 C13 -2.6(6)
N1 Pd1 N2 C13 177.8(6)
N3 Pd1 N2 C9 174.4(5)
N1 Pd1 N2 C9 -5.1(5)
C23 Pd1 N3 C15 -174.6(7)
N2 Pd1 N3 C15 6.9(7)
C7 N1 C1 C6 62.3(11)
Pd1 N1 C1 C6 -108.7(8)
C7 N1 C1 C2 -123.5(8)
Pd1 N1 C1 C2 65.5(9)
C6 C1 C2 C3 -0.2(12)
N1 C1 C2 C3 -174.6(7)
C1 C2 C3 C4 1.7(13)
C2 C3 C4 C5 -3.4(13)
C2 C3 C4 C20 174.2(8)
C3 C4 C5 C6 3.9(13)
C20 C4 C5 C6 -173.6(8)
C4 C5 C6 C1 -2.6(13)
C2 C1 C6 C5 0.7(12)
N1 C1 C6 C5 174.8(7)
C1 N1 C7 C9 -179.7(7)
Pd1 N1 C7 C9 -7.7(9)
C1 N1 C7 C8 7.2(11)
Pd1 N1 C7 C8 179.1(6)
C13 N2 C9 C10 2.0(11)
Pd1 N2 C9 C10 -175.3(6)
C13 N2 C9 C7 -179.9(7)
Pd1 N2 C9 C7 2.8(8)
N1 C7 C9 N2 3.4(11)
C8 C7 C9 N2 176.7(7)
N1 C7 C9 C10 -178.6(7)
C8 C7 C9 C10 -5.3(12)
N2 C9 C10 C11 -2.4(11)
C7 C9 C10 C11 179.8(7)
C9 C10 C11 C12 2.6(11)
C10 C11 C12 C13 -2.5(12)
C9 N2 C13 C12 -1.8(10)
Pd1 N2 C13 C12 175.0(5)
C9 N2 C13 C14 -179.8(6)
Pd1 N2 C13 C14 -3.0(10)
C11 C12 C13 N2 2.1(11)
C11 C12 C13 C14 -179.8(7)
N2 C13 C14 C19 -171.7(7)
C12 C13 C14 C19 10.4(10)
N2 C13 C14 C15 6.6(11)
C12 C13 C14 C15 -171.3(7)
Pd1 N3 C15 C16 176.8(5)
Pd1 N3 C15 C14 -5.6(11)
C19 C14 C15 N3 175.9(7)
C13 C14 C15 N3 -2.4(11)
C19 C14 C15 C16 -6.3(10)
C13 C14 C15 C16 175.4(7)
N3 C15 C16 C17 -178.4(8)
C14 C15 C16 C17 3.7(11)
C15 C16 C17 C18 1.2(13)
C16 C17 C18 C19 -3.4(12)
C17 C18 C19 C14 0.4(12)
C15 C14 C19 C18 4.6(11)
C13 C14 C19 C18 -177.0(7)
C5 C4 C20 C22 102.9(10)
C3 C4 C20 C22 -74.5(11)
C5 C4 C20 C21 -20.1(13)
C3 C4 C20 C21 162.5(9)
N3 Pd1 C23 C24 48.7(7)
N1 Pd1 C23 C24 -131.9(7)
N3 Pd1 C23 C28 -131.3(7)
N1 Pd1 C23 C28 48.1(7)
C28 C23 C24 C25 -1.8(12)
Pd1 C23 C24 C25 178.2(6)
C23 C24 C25 C26 1.5(14)
C24 C25 C26 C27 -0.8(15)
C25 C26 C27 C28 0.4(15)
C24 C23 C28 C27 1.4(12)
Pd1 C23 C28 C27 -178.5(6)
C26 C27 C28 C23 -0.8(14)
